data_2231403
loop_
_publ_author_name
'Gaye, Papa Aly'
'Sy, Adama'
'Thiam, Ibrahima Elhadj'
'Gaye, Mohamed'
'Retailleau, Pascal'

_publ_section_title
;
 Bis(<i>N</i>,<i>N</i>'-dimethylethylenediammonium)
 tris(oxalato-\k^2^<i>O</i>^1^,<i>O</i>^2^)cobaltate(II) dihydrate: an
 ion-pair complex
;
_journal_coeditor_code BT5577
_journal_issue 9
_journal_name_full 'Acta Crystallographica Section E'
_journal_page_first m1269
_journal_paper_doi 10.1107/S1600536811031357
_journal_volume 67
_journal_year 2011
_chemical_formula_iupac '(C4 H14 N2)2 [Co (C2 O4)3], 2H2 O'
_chemical_formula_moiety '2(C4 H14 N2 +), C6 Co O12 2-, 2(H2 O)'
_chemical_formula_sum 'C14 H32 Co N4 O14'
_chemical_formula_weight 539.37
_chemical_name_systematic
;
Bis(<i>N</i>,<i>N</i>'-dimethylethylenediammonium)
tris(oxalato-\k^2^<i>O</i>^1^,<i>O</i>^2^)cobaltate(II)
dihydrate
;
_space_group_IT_number 14
_symmetry_cell_setting monoclinic
_symmetry_space_group_name_Hall '-P 2ybc'
_symmetry_space_group_name_H-M 'P 1 21/c 1'
_atom_sites_solution_hydrogens difmap
_atom_sites_solution_primary direct
_atom_sites_solution_secondary difmap
_audit_creation_method SHELXL-97
_cell_angle_alpha 90.00
_cell_angle_beta 125.91(2)
_cell_angle_gamma 90.00
_cell_formula_units_Z 4
_cell_length_a 12.625(3)
_cell_length_b 13.411(4)
_cell_length_c 16.996(2)
_cell_measurement_reflns_used 5427
_cell_measurement_temperature 293(2)
_cell_measurement_theta_max 27.485
_cell_measurement_theta_min 0.407
_cell_volume 2330.7(11)
_computing_cell_refinement 'DENZO (Otwinowski & Minor, 1997) and COLLECT (Nonius, 1999)'
_computing_data_collection 'DENZO (Otwinowski & Minor, 1997) and COLLECT (Nonius, 1999)'
_computing_data_reduction 'SCALEPACK (Otwinowski & Minor, 1997)'
_computing_molecular_graphics 'PLATON (Spek, 2009)'
_computing_publication_material 'SHELXL97 (Sheldrick, 2008)'
_computing_structure_refinement 'SHELXL97 (Sheldrick, 2008) and CRYSTALBUILDER (Welter, 2006)'
_computing_structure_solution 'SHELXS97 (Sheldrick, 2008)'
_diffrn_ambient_temperature 293(2)
_diffrn_detector_area_resol_mean 9
_diffrn_measured_fraction_theta_full 0.992
_diffrn_measured_fraction_theta_max 0.992
_diffrn_measurement_device_type 'Nonius KappaCCD'
_diffrn_measurement_method '\f and \w'
_diffrn_radiation_monochromator graphite
_diffrn_radiation_type MoK\a
_diffrn_radiation_wavelength 0.71070
_diffrn_reflns_av_R_equivalents 0.0176
_diffrn_reflns_av_sigmaI/netI 0.0300
_diffrn_reflns_limit_h_max 16
_diffrn_reflns_limit_h_min -16
_diffrn_reflns_limit_k_max 17
_diffrn_reflns_limit_k_min -16
_diffrn_reflns_limit_l_max 22
_diffrn_reflns_limit_l_min -21
_diffrn_reflns_number 9121
_diffrn_reflns_theta_full 27.54
_diffrn_reflns_theta_max 27.54
_diffrn_reflns_theta_min 3.38
_diffrn_standards_number 0
_exptl_absorpt_coefficient_mu 0.811
_exptl_absorpt_correction_T_max 0.800
_exptl_absorpt_correction_T_min 0.720
_exptl_absorpt_correction_type multi-scan
_exptl_absorpt_process_details '(SCALEPACK; Otwinowski & Minor, 1997)'
_exptl_crystal_colour pink
_exptl_crystal_density_diffrn 1.537
_exptl_crystal_density_method 'not measured'
_exptl_crystal_description cube
_exptl_crystal_F_000 1132
_exptl_crystal_size_max 0.50
_exptl_crystal_size_mid 0.48
_exptl_crystal_size_min 0.26
_refine_diff_density_max 1.240
_refine_diff_density_min -0.478
_refine_ls_extinction_method none
_refine_ls_goodness_of_fit_ref 1.048
_refine_ls_hydrogen_treatment constr
_refine_ls_matrix_type full
_refine_ls_number_parameters 302
_refine_ls_number_reflns 5333
_refine_ls_number_restraints 0
_refine_ls_restrained_S_all 1.048
_refine_ls_R_factor_all 0.0627
_refine_ls_R_factor_gt 0.0468
_refine_ls_shift/su_max 0.001
_refine_ls_shift/su_mean 0.000
_refine_ls_structure_factor_coef Fsqd
_refine_ls_weighting_details 'calc w=1/[\s^2^(Fo^2^)+(0.0615P)^2^+2.5540P] where P=(Fo^2^+2Fc^2^)/3'
_refine_ls_weighting_scheme calc
_refine_ls_wR_factor_gt 0.1222
_refine_ls_wR_factor_ref 0.1329
_reflns_number_gt 4178
_reflns_number_total 5342
_reflns_threshold_expression I>2\s(I)
_cod_data_source_file bt5577.cif
_cod_data_source_block I
_cod_original_sg_symbol_H-M 'P 21/c'
_cod_database_code 2231403
_cod_database_fobs_code 2231403

loop_
_symmetry_equiv_pos_as_xyz
'x, y, z'
'-x, y+1/2, -z+1/2'
'-x, -y, -z'
'x, -y-1/2, z-1/2'

loop_
_atom_site_type_symbol
_atom_site_label
_atom_site_fract_x
_atom_site_fract_y
_atom_site_fract_z
_atom_site_U_iso_or_equiv
_atom_site_adp_type
_atom_site_calc_flag
_atom_site_refinement_flags
_atom_site_occupancy
_atom_site_symmetry_multiplicity
Co Co1 0.19856(3) 0.25025(2) 0.04584(2) 0.02870(12) Uani d . 1 1
O O1 0.1066(2) 0.28305(14) 0.11324(14) 0.0380(4) Uani d . 1 1
O O2 0.1676(2) 0.40241(14) 0.02043(14) 0.0373(4) Uani d . 1 1
O O3 0.38888(19) 0.27837(17) 0.17225(13) 0.0404(5) Uani d . 1 1
O O4 0.30589(18) 0.24570(14) -0.01047(13) 0.0341(4) Uani d . 1 1
O O5 0.19519(17) 0.09766(13) 0.06110(12) 0.0326(4) Uani d . 1 1
O O6 0.02190(17) 0.21331(13) -0.08801(13) 0.0342(4) Uani d . 1 1
O O7 0.0523(2) 0.41384(16) 0.16340(16) 0.0492(5) Uani d . 1 1
O O8 0.1380(2) 0.53582(14) 0.08303(15) 0.0423(5) Uani d . 1 1
O O9 0.5759(2) 0.33994(19) 0.20796(14) 0.0520(6) Uani d . 1 1
O O10 0.4998(2) 0.2882(2) 0.02668(16) 0.0600(7) Uani d . 1 1
O O11 0.09729(19) -0.03816(13) -0.02854(13) 0.0358(4) Uani d . 1 1
O O12 -0.0938(2) 0.07973(15) -0.17267(13) 0.0477(5) Uani d . 1 1
C C1 0.0942(3) 0.3754(2) 0.12066(18) 0.0321(5) Uani d . 1 1
C C2 0.1363(3) 0.44434(19) 0.06991(18) 0.0319(5) Uani d . 1 1
C C3 0.4665(3) 0.3009(2) 0.15178(18) 0.0335(6) Uani d . 1 1
C C4 0.4215(3) 0.2767(2) 0.04675(18) 0.0328(5) Uani d . 1 1
C C5 0.1060(2) 0.05329(18) -0.01538(16) 0.0268(5) Uani d . 1 1
C C6 0.0010(2) 0.12061(18) -0.09993(17) 0.0288(5) Uani d . 1 1
C C11 0.4502(4) 0.9703(3) 0.1245(3) 0.0728(11) Uani d . 1 1
H H11A 0.5370 0.9437 0.1670 0.109 Uiso calc R 1 1
H H11B 0.4438 1.0308 0.1516 0.109 Uiso calc R 1 1
H H11C 0.4316 0.9839 0.0621 0.109 Uiso calc R 1 1
N N10 0.3537(3) 0.8959(2) 0.11339(17) 0.0477(6) Uani d . 1 1
H H10N 0.3732 0.8813 0.1722 0.057 Uiso calc R 1 1
H H10M 0.2729 0.9225 0.0771 0.057 Uiso calc R 1 1
C C12 0.3555(4) 0.8048(3) 0.0674(3) 0.0550(8) Uani d . 1 1
H H12A 0.4417 0.7746 0.1064 0.066 Uiso calc R 1 1
H H12B 0.3337 0.8194 0.0035 0.066 Uiso calc R 1 1
C C13 0.2585(3) 0.7372(3) 0.0593(2) 0.0548(9) Uani d . 1 1
H H13A 0.1719 0.7653 0.0144 0.066 Uiso calc R 1 1
H H13B 0.2744 0.7310 0.1222 0.066 Uiso calc R 1 1
N N9 0.2635(3) 0.6321(2) 0.02300(19) 0.0516(7) Uani d . 1 1
H H9N1 0.2019 0.5941 0.0192 0.062 Uiso calc R 1 1
H H9N2 0.2412 0.6386 -0.0377 0.062 Uiso calc R 1 1
C C14 0.3862(4) 0.5786(4) 0.0800(3) 0.0795(13) Uani d . 1 1
H H14A 0.4520 0.6153 0.0807 0.119 Uiso calc R 1 1
H H14B 0.3757 0.5141 0.0518 0.119 Uiso calc R 1 1
H H14C 0.4122 0.5709 0.1452 0.119 Uiso calc R 1 1
O O13 0.7540(2) 0.3562(2) 0.14165(16) 0.0632(7) Uani d . 1 1
H H13O 0.8069 0.3745 0.2082 0.095 Uiso d R 1 1
H H13W 0.6669 0.3440 0.1227 0.095 Uiso d R 1 1
O O14 0.2551(4) 0.4143(3) 0.3690(2) 0.1119(14) Uani d . 1 1
H H14O 0.1813 0.4028 0.3031 0.168 Uiso d R 1 1
H H14W 0.2973 0.3604 0.4146 0.168 Uiso d R 1 1
N N8 -0.1051(2) 0.12399(17) 0.28323(16) 0.0366(5) Uani d . 1 1
H H8NA -0.0724 0.1751 0.3256 0.044 Uiso calc R 1 1
H H8NB -0.0788 0.0667 0.3173 0.044 Uiso calc R 1 1
N N7 0.1385(2) 0.11853(17) 0.22373(15) 0.0323(5) Uani d . 1 1
H H7NA 0.1035 0.0668 0.1821 0.039 Uiso calc R 1 1
H H7NB 0.1129 0.1752 0.1888 0.039 Uiso calc R 1 1
C C7 0.2830(3) 0.1114(3) 0.2847(2) 0.0470(7) Uani d . 1 1
H H7A 0.3200 0.1654 0.3304 0.070 Uiso calc R 1 1
H H7B 0.3126 0.1149 0.2441 0.070 Uiso calc R 1 1
H H7C 0.3098 0.0491 0.3191 0.070 Uiso calc R 1 1
C C8 0.0909(3) 0.1176(2) 0.2861(2) 0.0435(7) Uani d . 1 1
H H8C 0.1306 0.1720 0.3325 0.052 Uiso calc R 1 1
H H8D 0.1152 0.0554 0.3218 0.052 Uiso calc R 1 1
C C9 -0.0551(3) 0.1289(2) 0.2227(2) 0.0431(7) Uani d . 1 1
H H9A -0.0790 0.1923 0.1889 0.052 Uiso calc R 1 1
H H9B -0.0944 0.0761 0.1745 0.052 Uiso calc R 1 1
C C10 -0.2507(3) 0.1290(3) 0.2196(2) 0.0522(8) Uani d . 1 1
H H10A -0.2781 0.1938 0.1902 0.078 Uiso calc R 1 1
H H10B -0.2828 0.1173 0.2579 0.078 Uiso calc R 1 1
H H10C -0.2849 0.0792 0.1698 0.078 Uiso calc R 1 1

loop_
_atom_site_aniso_label
_atom_site_aniso_U_11
_atom_site_aniso_U_22
_atom_site_aniso_U_33
_atom_site_aniso_U_12
_atom_site_aniso_U_13
_atom_site_aniso_U_23
Co1 0.02854(19) 0.02694(19) 0.02907(19) -0.00288(13) 0.01603(15) -0.00256(13)
O1 0.0469(11) 0.0303(9) 0.0484(11) -0.0013(9) 0.0343(10) 0.0026(8)
O2 0.0533(11) 0.0260(9) 0.0479(11) -0.0014(8) 0.0383(10) -0.0007(8)
O3 0.0336(10) 0.0596(13) 0.0273(9) -0.0106(9) 0.0175(8) -0.0065(9)
O4 0.0287(9) 0.0466(11) 0.0263(9) -0.0050(8) 0.0157(7) -0.0088(7)
O5 0.0323(9) 0.0259(9) 0.0267(8) 0.0001(7) 0.0101(7) 0.0016(7)
O6 0.0315(9) 0.0238(9) 0.0313(9) 0.0001(7) 0.0095(8) 0.0033(7)
O7 0.0695(15) 0.0436(12) 0.0593(13) 0.0075(11) 0.0517(12) 0.0045(10)
O8 0.0601(13) 0.0273(10) 0.0505(12) -0.0033(9) 0.0385(11) -0.0035(8)
O9 0.0340(11) 0.0808(17) 0.0327(10) -0.0197(11) 0.0148(9) -0.0160(10)
O10 0.0396(12) 0.107(2) 0.0396(12) -0.0170(13) 0.0268(10) -0.0131(12)
O11 0.0424(10) 0.0249(9) 0.0337(9) 0.0000(8) 0.0188(8) 0.0001(7)
O12 0.0432(11) 0.0347(11) 0.0292(10) -0.0058(9) 0.0010(9) -0.0006(8)
C1 0.0327(13) 0.0331(13) 0.0326(13) 0.0011(11) 0.0203(11) 0.0018(10)
C2 0.0355(14) 0.0286(13) 0.0332(13) -0.0005(10) 0.0210(11) 0.0006(10)
C3 0.0303(13) 0.0386(15) 0.0258(12) -0.0009(11) 0.0133(10) -0.0023(10)
C4 0.0292(13) 0.0390(14) 0.0273(12) -0.0012(11) 0.0150(11) -0.0022(10)
C5 0.0282(12) 0.0255(12) 0.0252(11) 0.0004(9) 0.0147(10) 0.0018(9)
C6 0.0293(12) 0.0262(12) 0.0254(11) -0.0004(10) 0.0128(10) 0.0013(9)
C11 0.058(2) 0.071(3) 0.086(3) -0.004(2) 0.041(2) 0.003(2)
N10 0.0509(15) 0.0483(15) 0.0315(12) 0.0179(12) 0.0171(11) 0.0057(10)
C12 0.056(2) 0.061(2) 0.0536(19) -0.0043(17) 0.0353(17) -0.0044(16)
C13 0.0442(18) 0.081(3) 0.0441(17) -0.0077(16) 0.0286(15) -0.0094(16)
N9 0.0537(16) 0.0543(16) 0.0420(14) -0.0178(13) 0.0253(13) 0.0014(12)
C14 0.059(2) 0.085(3) 0.088(3) 0.000(2) 0.040(2) 0.028(2)
O13 0.0463(13) 0.104(2) 0.0393(12) -0.0317(13) 0.0251(10) -0.0199(12)
O14 0.138(3) 0.080(2) 0.077(2) -0.014(2) 0.040(2) 0.0358(18)
N8 0.0499(14) 0.0315(11) 0.0385(12) -0.0079(10) 0.0315(11) -0.0056(9)
N7 0.0361(11) 0.0314(11) 0.0307(10) -0.0083(9) 0.0204(9) -0.0060(9)
C7 0.0385(15) 0.059(2) 0.0353(14) -0.0051(14) 0.0171(12) 0.0006(13)
C8 0.0480(16) 0.0519(18) 0.0325(14) -0.0062(14) 0.0248(13) -0.0056(12)
C9 0.0486(17) 0.0490(17) 0.0361(14) 0.0001(14) 0.0273(13) 0.0006(12)
C10 0.0488(18) 0.055(2) 0.0487(18) 0.0006(15) 0.0261(15) 0.0021(15)

loop_
_atom_type_symbol
_atom_type_description
_atom_type_scat_dispersion_real
_atom_type_scat_dispersion_imag
_atom_type_scat_source
C C 0.0033 0.0016 'International Tables Vol C Tables 4.2.6.8 and 6.1.1.4'
H H 0.0000 0.0000 'International Tables Vol C Tables 4.2.6.8 and 6.1.1.4'
Co Co 0.3494 0.9721 'International Tables Vol C Tables 4.2.6.8 and 6.1.1.4'
N N 0.0061 0.0033 'International Tables Vol C Tables 4.2.6.8 and 6.1.1.4'
O O 0.0106 0.0060 'International Tables Vol C Tables 4.2.6.8 and 6.1.1.4'

loop_
_geom_angle_atom_site_label_1
_geom_angle_atom_site_label_2
_geom_angle_atom_site_label_3
_geom_angle
_geom_angle_publ_flag
O5 Co1 O4 95.52(8) ?
O5 Co1 O2 170.01(8) n
O4 Co1 O2 91.57(7) ?
O5 Co1 O1 94.60(7) ?
O4 Co1 O1 168.55(7) n
O2 Co1 O1 79.08(7) n
O5 Co1 O6 79.40(7) n
O4 Co1 O6 93.41(8) ?
O2 Co1 O6 93.19(8) ?
O1 Co1 O6 93.70(8) ?
O5 Co1 O3 98.27(8) ?
O4 Co1 O3 79.23(7) n
O2 Co1 O3 89.95(9) ?
O1 Co1 O3 94.04(8) ?
O6 Co1 O3 172.08(8) n
C1 O1 Co1 113.60(16) ?
C2 O2 Co1 113.38(16) ?
C3 O3 Co1 111.60(16) ?
C4 O4 Co1 114.24(16) ?
C5 O5 Co1 114.15(15) ?
C6 O6 Co1 113.20(15) ?
O7 C1 O1 126.1(2) ?
O7 C1 C2 118.8(2) ?
O1 C1 C2 115.1(2) ?
O8 C2 O2 125.7(2) ?
O8 C2 C1 117.5(2) ?
O2 C2 C1 116.8(2) ?
O9 C3 O3 125.8(2) ?
O9 C3 C4 117.5(2) ?
O3 C3 C4 116.7(2) ?
O10 C4 O4 125.7(2) ?
O10 C4 C3 118.7(2) ?
O4 C4 C3 115.6(2) ?
O11 C5 O5 125.7(2) ?
O11 C5 C6 118.1(2) ?
O5 C5 C6 116.2(2) ?
O12 C6 O6 125.9(2) ?
O12 C6 C5 118.0(2) ?
O6 C6 C5 116.1(2) ?
N10 C11 H11A 109.5 ?
N10 C11 H11B 109.5 ?
H11A C11 H11B 109.5 ?
N10 C11 H11C 109.5 ?
H11A C11 H11C 109.5 ?
H11B C11 H11C 109.5 ?
C12 N10 C11 111.0(3) ?
C12 N10 H10N 109.4 ?
C11 N10 H10N 109.4 ?
C12 N10 H10M 109.4 ?
C11 N10 H10M 109.4 ?
H10N N10 H10M 108.0 ?
N10 C12 C13 107.1(3) ?
N10 C12 H12A 110.3 ?
C13 C12 H12A 110.3 ?
N10 C12 H12B 110.3 ?
C13 C12 H12B 110.3 ?
H12A C12 H12B 108.6 ?
C12 C13 N9 111.9(3) ?
C12 C13 H13A 109.2 ?
N9 C13 H13A 109.2 ?
C12 C13 H13B 109.2 ?
N9 C13 H13B 109.2 ?
H13A C13 H13B 107.9 ?
C14 N9 C13 117.4(3) ?
C14 N9 H9N1 107.9 ?
C13 N9 H9N1 107.9 ?
C14 N9 H9N2 107.9 ?
C13 N9 H9N2 107.9 ?
H9N1 N9 H9N2 107.2 ?
N9 C14 H14A 109.5 ?
N9 C14 H14B 109.5 ?
H14A C14 H14B 109.5 ?
N9 C14 H14C 109.5 ?
H14A C14 H14C 109.5 ?
H14B C14 H14C 109.5 ?
H13O O13 H13W 108.1 ?
H14O O14 H14W 121.4 ?
C9 N8 C10 109.8(2) ?
C9 N8 H8NA 109.7 ?
C10 N8 H8NA 109.7 ?
C9 N8 H8NB 109.7 ?
C10 N8 H8NB 109.7 ?
H8NA N8 H8NB 108.2 ?
C7 N7 C8 110.2(2) ?
C7 N7 H7NA 109.6 ?
C8 N7 H7NA 109.6 ?
C7 N7 H7NB 109.6 ?
C8 N7 H7NB 109.6 ?
H7NA N7 H7NB 108.1 ?
N7 C7 H7A 109.5 ?
N7 C7 H7B 109.5 ?
H7A C7 H7B 109.5 ?
N7 C7 H7C 109.5 ?
H7A C7 H7C 109.5 ?
H7B C7 H7C 109.5 ?
N7 C8 C9 109.1(2) ?
N7 C8 H8C 109.9 ?
C9 C8 H8C 109.9 ?
N7 C8 H8D 109.9 ?
C9 C8 H8D 109.9 ?
H8C C8 H8D 108.3 ?
N8 C9 C8 109.8(2) ?
N8 C9 H9A 109.7 ?
C8 C9 H9A 109.7 ?
N8 C9 H9B 109.7 ?
C8 C9 H9B 109.7 ?
H9A C9 H9B 108.2 ?
N8 C10 H10A 109.5 ?
N8 C10 H10B 109.5 ?
H10A C10 H10B 109.5 ?
N8 C10 H10C 109.5 ?
H10A C10 H10C 109.5 ?
H10B C10 H10C 109.5 ?

loop_
_geom_bond_atom_site_label_1
_geom_bond_atom_site_label_2
_geom_bond_distance
_geom_bond_publ_flag
Co1 O5 2.0663(19) n
Co1 O4 2.0680(19) n
Co1 O2 2.075(2) n
Co1 O1 2.1004(19) n
Co1 O6 2.1079(19) n
Co1 O3 2.116(2) n
O1 C1 1.264(3) ?
O2 C2 1.253(3) ?
O3 C3 1.254(3) ?
O4 C4 1.259(3) ?
O5 C5 1.263(3) ?
O6 C6 1.262(3) ?
O7 C1 1.235(3) ?
O8 C2 1.245(3) ?
O9 C3 1.243(3) ?
O10 C4 1.229(3) ?
O11 C5 1.240(3) ?
O12 C6 1.235(3) ?
C1 C2 1.555(3) ?
C3 C4 1.557(3) ?
C5 C6 1.550(3) ?
C11 N10 1.498(5) ?
C11 H11A 0.9600 ?
C11 H11B 0.9600 ?
C11 H11C 0.9600 ?
N10 C12 1.458(4) ?
N10 H10N 0.9000 ?
N10 H10M 0.9000 ?
C12 C13 1.463(5) ?
C12 H12A 0.9700 ?
C12 H12B 0.9700 ?
C13 N9 1.555(5) ?
C13 H13A 0.9700 ?
C13 H13B 0.9700 ?
N9 C14 1.446(5) ?
N9 H9N1 0.9000 ?
N9 H9N2 0.9000 ?
C14 H14A 0.9600 ?
C14 H14B 0.9600 ?
C14 H14C 0.9600 ?
O13 H13O 0.9484 ?
O13 H13W 0.9606 ?
O14 H14O 0.9599 ?
O14 H14W 0.9599 ?
N8 C9 1.490(3) ?
N8 C10 1.490(4) ?
N8 H8NA 0.9000 ?
N8 H8NB 0.9000 ?
N7 C7 1.480(4) ?
N7 C8 1.494(3) ?
N7 H7NA 0.9000 ?
N7 H7NB 0.9000 ?
C7 H7A 0.9600 ?
C7 H7B 0.9600 ?
C7 H7C 0.9600 ?
C8 C9 1.501(4) ?
C8 H8C 0.9700 ?
C8 H8D 0.9700 ?
C9 H9A 0.9700 ?
C9 H9B 0.9700 ?
C10 H10A 0.9600 ?
C10 H10B 0.9600 ?
C10 H10C 0.9600 ?

loop_
_geom_hbond_atom_site_label_D
_geom_hbond_atom_site_label_H
_geom_hbond_atom_site_label_A
_geom_hbond_site_symmetry_A
_geom_hbond_distance_DH
_geom_hbond_distance_HA
_geom_hbond_distance_DA
_geom_hbond_angle_DHA
N9 H9N1 O8 . 0.90 1.86 2.668(3) 147.9
O14 H14O O7 . 0.96 1.94 2.876(4) 163.2
N7 H7NB O1 . 0.90 1.90 2.769(3) 160.5
O13 H13W O10 . 0.96 1.91 2.755(3) 145.8
N10 H10M O11 1_565 0.90 1.94 2.814(3) 164.7
N10 H10N O9 2_655 0.90 1.83 2.721(3) 173.4
N9 H9N2 O13 3_665 0.90 1.80 2.679(3) 163.4
N8 H8NA O6 4_566 0.90 1.94 2.829(3) 169.5
N8 H8NB O7 2_545 0.90 2.07 2.916(3) 155.5
N8 H8NB O8 2_545 0.90 2.25 2.801(3) 118.8
N7 H7NA O12 3 0.90 1.97 2.751(3) 144.2
O13 H13O O12 4_666 0.95 1.75 2.698(3) 174.1

loop_
_geom_torsion_atom_site_label_1
_geom_torsion_atom_site_label_2
_geom_torsion_atom_site_label_3
_geom_torsion_atom_site_label_4
_geom_torsion
O5 Co1 O1 C1 177.89(18)
O4 Co1 O1 C1 25.8(5)
O2 Co1 O1 C1 -9.93(18)
O6 Co1 O1 C1 -102.47(19)
O3 Co1 O1 C1 79.24(19)
O5 Co1 O2 C2 64.5(5)
O4 Co1 O2 C2 -160.22(19)
O1 Co1 O2 C2 13.13(18)
O6 Co1 O2 C2 106.28(19)
O3 Co1 O2 C2 -80.99(19)
O5 Co1 O3 C3 108.9(2)
O4 Co1 O3 C3 14.76(19)
O2 Co1 O3 C3 -76.8(2)
O1 Co1 O3 C3 -155.9(2)
O6 Co1 O3 C3 36.6(7)
O5 Co1 O4 C4 -108.70(19)
O2 Co1 O4 C4 78.35(19)
O1 Co1 O4 C4 43.4(5)
O6 Co1 O4 C4 171.64(19)
O3 Co1 O4 C4 -11.30(19)
O4 Co1 O5 C5 -83.76(17)
O2 Co1 O5 C5 51.3(5)
O1 Co1 O5 C5 101.59(18)
O6 Co1 O5 C5 8.69(17)
O3 Co1 O5 C5 -163.64(17)
O5 Co1 O6 C6 -4.67(17)
O4 Co1 O6 C6 90.32(18)
O2 Co1 O6 C6 -177.91(18)
O1 Co1 O6 C6 -98.67(18)
O3 Co1 O6 C6 68.9(6)
Co1 O1 C1 O7 -174.5(2)
Co1 O1 C1 C2 5.8(3)
Co1 O2 C2 O8 164.7(2)
Co1 O2 C2 C1 -14.1(3)
O7 C1 C2 O8 7.1(4)
O1 C1 C2 O8 -173.2(2)
O7 C1 C2 O2 -174.1(3)
O1 C1 C2 O2 5.7(4)
Co1 O3 C3 O9 164.8(3)
Co1 O3 C3 C4 -15.7(3)
Co1 O4 C4 O10 -174.0(3)
Co1 O4 C4 C3 6.7(3)
O9 C3 C4 O10 6.8(4)
O3 C3 C4 O10 -172.7(3)
O9 C3 C4 O4 -173.8(3)
O3 C3 C4 O4 6.6(4)
Co1 O5 C5 O11 167.8(2)
Co1 O5 C5 C6 -10.8(3)
Co1 O6 C6 O12 -178.4(2)
Co1 O6 C6 C5 0.7(3)
O11 C5 C6 O12 7.4(4)
O5 C5 C6 O12 -173.9(2)
O11 C5 C6 O6 -171.7(2)
O5 C5 C6 O6 7.0(3)
C11 N10 C12 C13 -179.8(3)
N10 C12 C13 N9 -172.8(3)
C12 C13 N9 C14 58.1(4)
C7 N7 C8 C9 177.9(3)
C10 N8 C9 C8 -176.6(3)
N7 C8 C9 N8 177.7(2)
